data_4319197
loop_
_publ_author_name
'Don A. Krogstad'
'Jason A. Halfen'
'Tracy J. Terry'
'Victor G. Young'

_publ_section_title
;
 Synthesis and Characterization of Iridium
 1,3,5-Triaza-7-phosphaadamantane (PTA) Complexes. X-ray Crystal and
 Molecular Structures of [Ir(PTA)4(CO)]Cl and [Ir(PTAH)3(PTAH2)(H)2]Cl6
;
_journal_name_full 'Inorganic Chemistry'
_journal_page_first 463
_journal_page_last 471
_journal_paper_doi 10.1021/ic000501l
_journal_volume 40
_journal_year 2001
_chemical_compound_source 'Prof. D. Krogstad - University of the South'
_chemical_formula_sum 'C25 H54 Cl Ir N12 O4 P4'
_chemical_formula_weight 938.33
_chemical_name_common 98324a
_chemical_name_systematic
;

 ?

;
_space_group_IT_number 61
_symmetry_cell_setting orthorhombic
_symmetry_space_group_name_Hall '-P 2ac 2ab'
_symmetry_space_group_name_H-M 'P b c a'
_atom_sites_solution_hydrogens geom
_atom_sites_solution_primary direct
_atom_sites_solution_secondary difmap
_audit_creation_method SHELXL
_cell_angle_alpha 90.00
_cell_angle_beta 90.00
_cell_angle_gamma 90.00
_cell_formula_units_Z 8
_cell_length_a 20.3619(4)
_cell_length_b 14.0345(3)
_cell_length_c 24.1575(5)
_cell_measurement_temperature 173(2)
_cell_volume 6903.5(2)
_computing_structure_refinement 'SHELXL-93 (Sheldrick, 1993)'
_computing_structure_solution 'SHELXS-86 (Sheldrick, 1990)'
_diffrn_ambient_temperature 173(2)
_diffrn_radiation_monochromator graphite
_diffrn_radiation_source 'fine-focus sealed tube'
_diffrn_radiation_type MoK\a
_diffrn_radiation_wavelength 0.71073
_diffrn_reflns_av_R_equivalents 0.0315
_diffrn_reflns_av_sigmaI/netI 0.0255
_diffrn_reflns_limit_h_max 24
_diffrn_reflns_limit_h_min 0
_diffrn_reflns_limit_k_max 16
_diffrn_reflns_limit_k_min 0
_diffrn_reflns_limit_l_max 28
_diffrn_reflns_limit_l_min 0
_diffrn_reflns_number 50778
_diffrn_reflns_theta_max 25.08
_diffrn_reflns_theta_min 1.69
_exptl_absorpt_coefficient_mu 4.184
_exptl_absorpt_correction_T_max 1.000
_exptl_absorpt_correction_T_min 0.796
_exptl_absorpt_correction_type 'SADABS (Sheldrick, 1996)'
_exptl_crystal_colour Colorless
_exptl_crystal_density_diffrn 1.806
_exptl_crystal_description Prism
_exptl_crystal_F_000 3792
_exptl_crystal_size_max 0.14
_exptl_crystal_size_mid 0.11
_exptl_crystal_size_min 0.11
_refine_diff_density_max 2.454
_refine_diff_density_min -1.167
_refine_diff_density_rms 0.088
_refine_ls_extinction_method none
_refine_ls_goodness_of_fit_all 1.020
_refine_ls_goodness_of_fit_obs 1.103
_refine_ls_matrix_type full
_refine_ls_number_parameters 442
_refine_ls_number_reflns 6115
_refine_ls_number_restraints 0
_refine_ls_restrained_S_all 1.020
_refine_ls_restrained_S_obs 1.103
_refine_ls_R_factor_all 0.0372
_refine_ls_R_factor_obs 0.0246
_refine_ls_shift/esd_max -0.002
_refine_ls_shift/esd_mean 0.000
_refine_ls_structure_factor_coef Fsqd
_refine_ls_weighting_details 'w=1/[\s^2^(Fo^2^)+(0.0308P)^2^+7.3789P] where P=(Fo^2^+2Fc^2^)/3'
_refine_ls_weighting_scheme calc
_refine_ls_wR_factor_all 0.0605
_refine_ls_wR_factor_obs 0.0574
_reflns_number_observed 4805
_reflns_number_total 6115
_reflns_observed_criterion >2sigma(I)
_cod_data_source_file ic000501l_1.cif
_cod_data_source_block 3
_cod_depositor_comments
;
The following automatic conversions were performed:

'_symmetry_cell_setting' value 'Orthorhombic' changed to
'orthorhombic' according to the built-in table from CIF Core
dictionary named 'cif_core.dic' version 2.4.1 from 2010-06-29.

Automatic conversion script
Id: cif_fix_values 1646 2011-03-28 12:23:43Z adriana 

The following automatic conversions were performed:

'_refine_ls_weighting_scheme' value 'calc
w=1/[\s^2^(Fo^2^)+(0.0308P)^2^+7.3789P] where P=(Fo^2^+2Fc^2^)/3' was
changed to 'calc'. New tag '_refine_ls_weighting_details' was
created. The value of the new tag was set to
'w=1/[\s^2^(Fo^2^)+(0.0308P)^2^+7.3789P] where P=(Fo^2^+2Fc^2^)/3'.

Automatic conversion script
Id: cif_fix_values 3143 2015-03-26 13:38:13Z robertas 
;
_cod_database_code 4319197

loop_
_symmetry_equiv_pos_as_xyz
'x, y, z'
'-x+1/2, -y, z+1/2'
'-x, y+1/2, -z+1/2'
'x+1/2, -y+1/2, -z'
'-x, -y, -z'
'x-1/2, y, -z-1/2'
'x, -y-1/2, z-1/2'
'-x-1/2, y-1/2, z'

loop_
_atom_site_aniso_label
_atom_site_aniso_U_11
_atom_site_aniso_U_22
_atom_site_aniso_U_33
_atom_site_aniso_U_23
_atom_site_aniso_U_13
_atom_site_aniso_U_12
Ir1 0.01896(8) 0.01696(9) 0.01506(8) -0.00073(6) -0.00029(6) -0.00039(6)
C1 0.027(2) 0.016(2) 0.023(2) 0.001(2) 0.003(2) 0.000(2)
O1 0.0334(15) 0.032(2) 0.025(2) 0.0021(14) -0.0120(14) -0.0007(13)
P1 0.0210(5) 0.0191(5) 0.0182(5) 0.0001(4) 0.0012(4) -0.0014(4)
C2 0.032(2) 0.026(2) 0.022(2) 0.001(2) 0.009(2) 0.002(2)
C3 0.024(2) 0.026(2) 0.025(2) -0.004(2) -0.001(2) 0.002(2)
C4 0.027(2) 0.020(2) 0.026(2) 0.001(2) -0.001(2) -0.003(2)
N1 0.036(2) 0.027(2) 0.027(2) 0.000(2) 0.007(2) 0.008(2)
N2 0.028(2) 0.025(2) 0.031(2) 0.000(2) -0.004(2) 0.0049(14)
N3 0.035(2) 0.024(2) 0.025(2) -0.0022(15) -0.002(2) 0.001(2)
C5 0.043(3) 0.023(2) 0.027(3) -0.005(2) 0.001(2) 0.003(2)
C6 0.027(2) 0.033(3) 0.037(3) -0.005(2) 0.006(2) 0.007(2)
C7 0.041(3) 0.021(2) 0.030(3) 0.000(2) 0.001(2) 0.004(2)
P2 0.0210(5) 0.0215(5) 0.0190(5) -0.0013(5) 0.0017(4) -0.0017(4)
C8 0.029(2) 0.029(2) 0.018(2) -0.001(2) 0.003(2) -0.004(2)
C9 0.025(2) 0.030(2) 0.022(2) -0.001(2) 0.000(2) -0.001(2)
C10 0.028(2) 0.025(2) 0.028(3) 0.003(2) 0.008(2) 0.003(2)
N4 0.028(2) 0.032(2) 0.023(2) -0.001(2) 0.008(2) -0.0028(15)
N5 0.034(2) 0.031(2) 0.018(2) -0.0012(15) 0.0057(14) -0.003(2)
N6 0.030(2) 0.030(2) 0.027(2) -0.002(2) 0.005(2) 0.002(2)
C11 0.026(2) 0.038(3) 0.032(2) 0.000(2) 0.007(2) 0.001(2)
C12 0.035(2) 0.031(2) 0.025(2) 0.006(2) 0.003(2) -0.001(2)
C13 0.035(2) 0.030(2) 0.025(2) -0.006(2) 0.009(2) 0.000(2)
P3 0.0183(5) 0.0186(5) 0.0154(5) -0.0005(4) 0.0001(4) 0.0022(4)
C14 0.023(2) 0.021(2) 0.023(2) -0.002(2) 0.001(2) 0.004(2)
C15 0.025(2) 0.026(2) 0.018(2) 0.003(2) -0.005(2) -0.001(2)
C16 0.026(2) 0.026(2) 0.015(2) -0.001(2) 0.002(2) 0.007(2)
N7 0.028(2) 0.022(2) 0.023(2) 0.0002(15) 0.000(2) 0.0000(14)
N8 0.026(2) 0.025(2) 0.025(2) 0.002(2) -0.0045(15) -0.0042(14)
N9 0.023(2) 0.028(2) 0.023(2) 0.003(2) 0.0022(14) -0.0016(14)
C17 0.035(2) 0.022(2) 0.026(2) 0.005(2) 0.001(2) 0.000(2)
C18 0.033(2) 0.020(2) 0.029(2) -0.002(2) -0.001(2) -0.006(2)
C19 0.023(2) 0.032(2) 0.026(2) 0.004(2) 0.003(2) -0.003(2)
P4 0.0184(5) 0.0250(5) 0.0178(5) -0.0020(4) 0.0004(4) -0.0007(4)
C20 0.020(2) 0.063(3) 0.021(2) -0.008(2) 0.002(2) -0.003(2)
C21 0.024(2) 0.030(2) 0.026(2) -0.003(2) -0.005(2) -0.003(2)
C22 0.028(2) 0.031(2) 0.027(2) 0.003(2) -0.008(2) 0.001(2)
N10 0.025(2) 0.073(3) 0.020(2) -0.010(2) 0.001(2) -0.002(2)
N11 0.021(2) 0.042(2) 0.027(2) -0.008(2) -0.0034(15) -0.005(2)
N12 0.030(2) 0.045(2) 0.022(2) 0.007(2) -0.009(2) -0.003(2)
C23 0.038(3) 0.075(4) 0.018(3) 0.009(3) -0.008(2) -0.014(2)
C24 0.029(2) 0.057(3) 0.027(3) -0.018(2) -0.006(2) 0.000(2)
C25 0.019(2) 0.048(3) 0.022(2) 0.000(2) -0.006(2) 0.003(2)
Cl1 0.0346(6) 0.0410(7) 0.0439(7) -0.0063(5) -0.0152(5) 0.0059(5)
O2 0.038(2) 0.035(2) 0.039(2) -0.008(2) -0.0131(14) 0.0031(15)
O3 0.043(2) 0.033(2) 0.039(2) -0.007(2) 0.0094(15) -0.0008(15)
O4 0.049(2) 0.045(2) 0.053(3) -0.003(2) -0.010(2) 0.001(2)

loop_
_atom_site_label
_atom_site_type_symbol
_atom_site_fract_x
_atom_site_fract_y
_atom_site_fract_z
_atom_site_U_iso_or_equiv
_atom_site_thermal_displace_type
_atom_site_occupancy
_atom_site_calc_flag
_atom_site_refinement_flags
_atom_site_disorder_group
Ir1 Ir 0.116542(6) 0.619712(9) 0.349456(6) 0.01699(6) Uani 1 d . .
C1 C 0.0559(2) 0.6188(3) 0.2899(2) 0.0220(8) Uani 1 d . .
O1 O 0.01939(13) 0.6184(2) 0.25427(11) 0.0302(6) Uani 1 d . .
P1 P 0.06854(5) 0.76201(7) 0.37728(4) 0.0194(2) Uani 1 d . .
C2 C 0.0194(2) 0.7802(3) 0.4410(2) 0.0269(9) Uani 1 d . .
H2A H -0.0163(2) 0.7323(3) 0.4423(2) 0.032 Uiso 1 calc R .
H2B H 0.0478(2) 0.7702(3) 0.4738(2) 0.032 Uiso 1 calc R .
C3 C 0.0054(2) 0.8047(3) 0.3282(2) 0.0251(9) Uani 1 d . .
H3A H 0.0253(2) 0.8095(3) 0.2909(2) 0.030 Uiso 1 calc R .
H3B H -0.0303(2) 0.7570(3) 0.3263(2) 0.030 Uiso 1 calc R .
C4 C 0.1173(2) 0.8736(3) 0.3800(2) 0.0243(8) Uani 1 d . .
H4A H 0.1502(2) 0.8684(3) 0.4100(2) 0.029 Uiso 1 calc R .
H4B H 0.1412(2) 0.8814(3) 0.3447(2) 0.029 Uiso 1 calc R .
N1 N -0.0096(2) 0.8768(2) 0.44373(14) 0.0301(8) Uani 1 d . .
N2 N -0.0230(2) 0.8977(2) 0.34309(14) 0.0279(8) Uani 1 d . .
N3 N 0.0765(2) 0.9584(2) 0.38972(14) 0.0279(8) Uani 1 d . .
C5 C 0.0406(2) 0.9510(3) 0.4426(2) 0.0311(10) Uani 1 d . .
H5A H 0.0725(2) 0.9385(3) 0.4726(2) 0.037 Uiso 1 calc R .
H5B H 0.0194(2) 1.0131(3) 0.4504(2) 0.037 Uiso 1 calc R .
C6 C -0.0553(2) 0.8922(3) 0.3978(2) 0.0323(10) Uani 1 d . .
H6A H -0.0797(2) 0.9522(3) 0.4044(2) 0.039 Uiso 1 calc R .
H6B H -0.0876(2) 0.8395(3) 0.3972(2) 0.039 Uiso 1 calc R .
C7 C 0.0284(2) 0.9711(3) 0.3451(2) 0.0306(10) Uani 1 d . .
H7A H 0.0520(2) 0.9714(3) 0.3093(2) 0.037 Uiso 1 calc R .
H7B H 0.0072(2) 1.0342(3) 0.3496(2) 0.037 Uiso 1 calc R .
P2 P 0.19933(5) 0.62410(7) 0.28359(4) 0.0205(2) Uani 1 d . .
C8 C 0.2555(2) 0.7261(3) 0.2720(2) 0.0253(10) Uani 1 d . .
H8A H 0.2292(2) 0.7845(3) 0.2660(2) 0.030 Uiso 1 calc R .
H8B H 0.2824(2) 0.7360(3) 0.3057(2) 0.030 Uiso 1 calc R .
C9 C 0.1694(2) 0.6162(3) 0.2112(2) 0.0258(9) Uani 1 d . .
H9A H 0.1421(2) 0.5582(3) 0.2074(2) 0.031 Uiso 1 calc R .
H9B H 0.1409(2) 0.6718(3) 0.2036(2) 0.031 Uiso 1 calc R .
C10 C 0.2617(2) 0.5279(3) 0.2799(2) 0.0269(9) Uani 1 d . .
H10A H 0.2892(2) 0.5300(3) 0.3137(2) 0.032 Uiso 1 calc R .
H10B H 0.2391(2) 0.4655(3) 0.2791(2) 0.032 Uiso 1 calc R .
N4 N 0.2998(2) 0.7115(2) 0.22380(14) 0.0276(8) Uani 1 d . .
N5 N 0.2222(2) 0.6134(2) 0.16964(13) 0.0276(8) Uani 1 d . .
N6 N 0.3043(2) 0.5362(2) 0.23090(14) 0.0289(8) Uani 1 d . .
C11 C 0.3411(2) 0.6261(3) 0.2311(2) 0.0318(10) Uani 1 d . .
H11A H 0.3742(2) 0.6242(3) 0.2011(2) 0.038 Uiso 1 calc R .
H11B H 0.3650(2) 0.6316(3) 0.2667(2) 0.038 Uiso 1 calc R .
C12 C 0.2621(2) 0.7012(3) 0.1720(2) 0.0304(10) Uani 1 d . .
H12A H 0.2931(2) 0.7014(3) 0.1404(2) 0.036 Uiso 1 calc R .
H12B H 0.2327(2) 0.7569(3) 0.1679(2) 0.036 Uiso 1 calc R .
C13 C 0.2658(2) 0.5316(3) 0.1788(2) 0.0300(10) Uani 1 d . .
H13A H 0.2967(2) 0.5269(3) 0.1473(2) 0.036 Uiso 1 calc R .
H13B H 0.2390(2) 0.4728(3) 0.1792(2) 0.036 Uiso 1 calc R .
P3 P 0.07250(5) 0.47354(7) 0.37442(4) 0.0174(2) Uani 1 d . .
C14 C 0.1199(2) 0.3613(3) 0.3703(2) 0.0222(8) Uani 1 d . .
H14A H 0.1396(2) 0.3557(3) 0.3330(2) 0.027 Uiso 1 calc R .
H14B H 0.1562(2) 0.3635(3) 0.3976(2) 0.027 Uiso 1 calc R .
C15 C 0.0036(2) 0.4364(3) 0.3290(2) 0.0230(9) Uani 1 d . .
H15A H -0.0315(2) 0.4851(3) 0.3309(2) 0.028 Uiso 1 calc R .
H15B H 0.0194(2) 0.4338(3) 0.2902(2) 0.028 Uiso 1 calc R .
C16 C 0.0318(2) 0.4521(3) 0.4415(2) 0.0226(9) Uani 1 d . .
H16A H 0.0646(2) 0.4574(3) 0.4716(2) 0.027 Uiso 1 calc R .
H16B H -0.0020(2) 0.5017(3) 0.4477(2) 0.027 Uiso 1 calc R .
N7 N 0.0791(2) 0.2767(2) 0.38121(14) 0.0243(8) Uani 1 d . .
N8 N -0.0242(2) 0.3434(2) 0.34392(14) 0.0254(7) Uani 1 d . .
N9 N 0.00076(15) 0.3573(2) 0.44373(13) 0.0247(7) Uani 1 d . .
C17 C 0.0493(2) 0.2820(3) 0.4370(2) 0.0274(10) Uani 1 d . .
H17A H 0.0283(2) 0.2201(3) 0.4453(2) 0.033 Uiso 1 calc R .
H17B H 0.0848(2) 0.2918(3) 0.4645(2) 0.033 Uiso 1 calc R .
C18 C 0.0258(2) 0.2677(3) 0.3410(2) 0.0273(10) Uani 1 d . .
H18A H 0.0040(2) 0.2054(3) 0.3466(2) 0.033 Uiso 1 calc R .
H18B H 0.0450(2) 0.2675(3) 0.3033(2) 0.033 Uiso 1 calc R .
C19 C -0.0504(2) 0.3461(3) 0.4013(2) 0.0272(9) Uani 1 d . .
H19A H -0.0818(2) 0.3996(3) 0.4045(2) 0.033 Uiso 1 calc R .
H19B H -0.0748(2) 0.2864(3) 0.4086(2) 0.033 Uiso 1 calc R .
P4 P 0.18951(4) 0.62140(7) 0.42417(4) 0.0204(2) Uani 1 d . .
C20 C 0.1605(2) 0.6560(4) 0.4940(2) 0.0347(11) Uani 1 d . .
H20A H 0.1402(2) 0.7200(4) 0.4921(2) 0.042 Uiso 1 calc R .
H20B H 0.1264(2) 0.6104(4) 0.5064(2) 0.042 Uiso 1 calc R .
C21 C 0.2602(2) 0.7035(3) 0.4194(2) 0.0266(10) Uani 1 d . .
H21A H 0.2874(2) 0.6856(3) 0.3870(2) 0.032 Uiso 1 calc R .
H21B H 0.2438(2) 0.7691(3) 0.4133(2) 0.032 Uiso 1 calc R .
C22 C 0.2360(2) 0.5135(3) 0.4454(2) 0.0289(10) Uani 1 d . .
H22A H 0.2046(2) 0.4635(3) 0.4570(2) 0.035 Uiso 1 calc R .
H22B H 0.2608(2) 0.4890(3) 0.4132(2) 0.035 Uiso 1 calc R .
N10 N 0.2142(2) 0.6576(3) 0.53487(14) 0.0395(10) Uani 1 d . .
N11 N 0.3013(2) 0.7020(3) 0.46948(14) 0.0297(8) Uani 1 d . .
N12 N 0.2822(2) 0.5324(3) 0.49130(14) 0.0324(9) Uani 1 d . .
C23 C 0.2449(2) 0.5636(4) 0.5410(2) 0.0437(13) Uani 1 d . .
H23A H 0.2103(2) 0.5160(4) 0.5490(2) 0.052 Uiso 1 calc R .
H23B H 0.2750(2) 0.5652(4) 0.5731(2) 0.052 Uiso 1 calc R .
C24 C 0.2644(2) 0.7281(3) 0.5188(2) 0.0375(12) Uani 1 d . .
H24A H 0.2427(2) 0.7902(3) 0.5123(2) 0.045 Uiso 1 calc R .
H24B H 0.2955(2) 0.7364(3) 0.5500(2) 0.045 Uiso 1 calc R .
C25 C 0.3301(2) 0.6072(3) 0.4766(2) 0.0298(10) Uani 1 d . .
H25A H 0.3639(2) 0.6105(3) 0.5060(2) 0.036 Uiso 1 calc R .
H25B H 0.3524(2) 0.5888(3) 0.4418(2) 0.036 Uiso 1 calc R .
Cl1 Cl -0.11119(5) 0.60769(8) 0.42124(5) 0.0398(3) Uani 1 d . .
O2 O -0.1294(2) 0.3561(2) 0.26623(14) 0.0374(8) Uani 1 d . .
H2C H -0.1448(24) 0.4148(39) 0.2661(21) 0.056 Uiso 1 d . .
H2D H -0.1028(25) 0.3551(39) 0.2910(23) 0.056 Uiso 1 d . .
O3 O 0.3663(2) 0.8885(2) 0.23013(14) 0.0384(8) Uani 1 d . .
H3C H 0.3520(25) 0.8337(39) 0.2230(22) 0.058 Uiso 1 d . .
H3D H 0.3970(25) 0.8948(36) 0.2017(23) 0.058 Uiso 1 d . .
O4 O 0.1429(2) 0.6075(3) 0.0625(2) 0.0491(10) Uani 1 d . .
H4C H 0.1626(31) 0.6103(43) 0.0896(26) 0.074 Uiso 1 d . .
H4D H 0.1632(30) 0.5749(44) 0.0404(25) 0.074 Uiso 1 d . .

loop_
_atom_type_symbol
_atom_type_description
_atom_type_scat_dispersion_real
_atom_type_scat_dispersion_imag
_atom_type_scat_source
C C 0.0033 0.0016 'International Tables Vol C Tables 4.2.6.8 and 6.1.1.4'
H H 0.0000 0.0000 'International Tables Vol C Tables 4.2.6.8 and 6.1.1.4'
N N 0.0061 0.0033 'International Tables Vol C Tables 4.2.6.8 and 6.1.1.4'
O O 0.0106 0.0060 'International Tables Vol C Tables 4.2.6.8 and 6.1.1.4'
P P 0.1023 0.0942 'International Tables Vol C Tables 4.2.6.8 and 6.1.1.4'
Cl Cl 0.1484 0.1585 'International Tables Vol C Tables 4.2.6.8 and 6.1.1.4'
Ir Ir -1.4442 7.9887 'International Tables Vol C Tables 4.2.6.8 and 6.1.1.4'

loop_
_geom_angle_atom_site_label_1
_geom_angle_atom_site_label_2
_geom_angle_atom_site_label_3
_geom_angle
_geom_angle_site_symmetry_1
_geom_angle_site_symmetry_3
_geom_angle_publ_flag
C1 Ir1 P3 86.52(11) . . ?
C1 Ir1 P2 87.31(11) . . ?
P3 Ir1 P2 118.89(3) . . ?
C1 Ir1 P1 87.22(11) . . ?
P3 Ir1 P1 121.51(3) . . ?
P2 Ir1 P1 118.79(4) . . ?
C1 Ir1 P4 178.80(11) . . ?
P3 Ir1 P4 93.09(4) . . ?
P2 Ir1 P4 93.87(3) . . ?
P1 Ir1 P4 92.02(4) . . ?
O1 C1 Ir1 179.8(3) . . ?
C3 P1 C2 96.5(2) . . ?
C3 P1 C4 97.0(2) . . ?
C2 P1 C4 98.2(2) . . ?
C3 P1 Ir1 112.67(13) . . ?
C2 P1 Ir1 125.86(13) . . ?
C4 P1 Ir1 120.74(13) . . ?
N1 C2 P1 112.2(3) . . ?
N1 C2 H2A 109.2(2) . . ?
P1 C2 H2A 109.16(13) . . ?
N1 C2 H2B 109.2(2) . . ?
P1 C2 H2B 109.16(14) . . ?
H2A C2 H2B 107.9 . . ?
N2 C3 P1 113.8(3) . . ?
N2 C3 H3A 108.8(2) . . ?
P1 C3 H3A 108.79(13) . . ?
N2 C3 H3B 108.8(2) . . ?
P1 C3 H3B 108.79(13) . . ?
H3A C3 H3B 107.7 . . ?
N3 C4 P1 112.8(3) . . ?
N3 C4 H4A 109.0(2) . . ?
P1 C4 H4A 109.04(13) . . ?
N3 C4 H4B 109.0(2) . . ?
P1 C4 H4B 109.04(13) . . ?
H4A C4 H4B 107.8 . . ?
C5 N1 C6 108.9(3) . . ?
C5 N1 C2 112.0(3) . . ?
C6 N1 C2 110.8(3) . . ?
C7 N2 C3 110.4(3) . . ?
C7 N2 C6 108.9(3) . . ?
C3 N2 C6 110.3(3) . . ?
C7 N3 C4 111.0(3) . . ?
C7 N3 C5 108.3(3) . . ?
C4 N3 C5 111.2(3) . . ?
N1 C5 N3 114.4(3) . . ?
N1 C5 H5A 108.7(2) . . ?
N3 C5 H5A 108.7(2) . . ?
N1 C5 H5B 108.7(2) . . ?
N3 C5 H5B 108.7(2) . . ?
H5A C5 H5B 107.6 . . ?
N1 C6 N2 113.8(3) . . ?
N1 C6 H6A 108.8(2) . . ?
N2 C6 H6A 108.8(2) . . ?
N1 C6 H6B 108.8(2) . . ?
N2 C6 H6B 108.8(2) . . ?
H6A C6 H6B 107.7 . . ?
N3 C7 N2 114.5(3) . . ?
N3 C7 H7A 108.6(2) . . ?
N2 C7 H7A 108.6(2) . . ?
N3 C7 H7B 108.6(2) . . ?
N2 C7 H7B 108.6(2) . . ?
H7A C7 H7B 107.6 . . ?
C8 P2 C9 96.2(2) . . ?
C8 P2 C10 97.6(2) . . ?
C9 P2 C10 97.9(2) . . ?
C8 P2 Ir1 124.92(13) . . ?
C9 P2 Ir1 113.95(12) . . ?
C10 P2 Ir1 120.72(13) . . ?
N4 C8 P2 112.7(3) . . ?
N4 C8 H8A 109.1(2) . . ?
P2 C8 H8A 109.05(13) . . ?
N4 C8 H8B 109.1(2) . . ?
P2 C8 H8B 109.05(13) . . ?
H8A C8 H8B 107.8 . . ?
N5 C9 P2 113.8(3) . . ?
N5 C9 H9A 108.8(2) . . ?
P2 C9 H9A 108.79(13) . . ?
N5 C9 H9B 108.8(2) . . ?
P2 C9 H9B 108.79(13) . . ?
H9A C9 H9B 107.7 . . ?
N6 C10 P2 112.6(3) . . ?
N6 C10 H10A 109.1(2) . . ?
P2 C10 H10A 109.07(14) . . ?
N6 C10 H10B 109.1(2) . . ?
P2 C10 H10B 109.07(13) . . ?
H10A C10 H10B 107.8 . . ?
C11 N4 C12 108.6(3) . . ?
C11 N4 C8 111.3(3) . . ?
C12 N4 C8 111.2(3) . . ?
C13 N5 C9 111.1(3) . . ?
C13 N5 C12 108.2(3) . . ?
C9 N5 C12 110.7(3) . . ?
C11 N6 C10 111.4(3) . . ?
C11 N6 C13 108.1(3) . . ?
C10 N6 C13 111.5(3) . . ?
N6 C11 N4 114.1(3) . . ?
N6 C11 H11A 108.7(2) . . ?
N4 C11 H11A 108.7(2) . . ?
N6 C11 H11B 108.7(2) . . ?
N4 C11 H11B 108.7(2) . . ?
H11A C11 H11B 107.6 . . ?
N4 C12 N5 113.7(3) . . ?
N4 C12 H12A 108.8(2) . . ?
N5 C12 H12A 108.8(2) . . ?
N4 C12 H12B 108.8(2) . . ?
N5 C12 H12B 108.8(2) . . ?
H12A C12 H12B 107.7 . . ?
N5 C13 N6 114.5(3) . . ?
N5 C13 H13A 108.6(2) . . ?
N6 C13 H13A 108.6(2) . . ?
N5 C13 H13B 108.6(2) . . ?
N6 C13 H13B 108.6(2) . . ?
H13A C13 H13B 107.6 . . ?
C16 P3 C14 98.2(2) . . ?
C16 P3 C15 97.7(2) . . ?
C14 P3 C15 97.1(2) . . ?
C16 P3 Ir1 123.11(13) . . ?
C14 P3 Ir1 122.52(12) . . ?
C15 P3 Ir1 112.77(13) . . ?
N7 C14 P3 112.5(2) . . ?
N7 C14 H14A 109.1(2) . . ?
P3 C14 H14A 109.10(13) . . ?
N7 C14 H14B 109.1(2) . . ?
P3 C14 H14B 109.10(12) . . ?
H14A C14 H14B 107.8 . . ?
N8 C15 P3 113.3(3) . . ?
N8 C15 H15A 108.9(2) . . ?
P3 C15 H15A 108.91(13) . . ?
N8 C15 H15B 108.9(2) . . ?
P3 C15 H15B 108.91(13) . . ?
H15A C15 H15B 107.7 . . ?
N9 C16 P3 111.8(3) . . ?
N9 C16 H16A 109.3(2) . . ?
P3 C16 H16A 109.26(13) . . ?
N9 C16 H16B 109.3(2) . . ?
P3 C16 H16B 109.26(12) . . ?
H16A C16 H16B 107.9 . . ?
C18 N7 C14 111.7(3) . . ?
C18 N7 C17 107.8(3) . . ?
C14 N7 C17 110.7(3) . . ?
C15 N8 C18 111.3(3) . . ?
C15 N8 C19 110.2(3) . . ?
C18 N8 C19 108.2(3) . . ?
C17 N9 C19 109.0(3) . . ?
C17 N9 C16 111.1(3) . . ?
C19 N9 C16 112.0(3) . . ?
N9 C17 N7 114.6(3) . . ?
N9 C17 H17A 108.6(2) . . ?
N7 C17 H17A 108.6(2) . . ?
N9 C17 H17B 108.6(2) . . ?
N7 C17 H17B 108.6(2) . . ?
H17A C17 H17B 107.6 . . ?
N7 C18 N8 114.7(3) . . ?
N7 C18 H18A 108.6(2) . . ?
N8 C18 H18A 108.6(2) . . ?
N7 C18 H18B 108.6(2) . . ?
N8 C18 H18B 108.6(2) . . ?
H18A C18 H18B 107.6 . . ?
N9 C19 N8 113.5(3) . . ?
N9 C19 H19A 108.9(2) . . ?
N8 C19 H19A 108.9(2) . . ?
N9 C19 H19B 108.9(2) . . ?
N8 C19 H19B 108.9(2) . . ?
H19A C19 H19B 107.7 . . ?
C21 P4 C20 98.1(2) . . ?
C21 P4 C22 97.4(2) . . ?
C20 P4 C22 97.1(2) . . ?
C21 P4 Ir1 116.94(14) . . ?
C20 P4 Ir1 120.24(13) . . ?
C22 P4 Ir1 121.92(14) . . ?
N10 C20 P4 112.2(3) . . ?
N10 C20 H20A 109.2(3) . . ?
P4 C20 H20A 109.2(2) . . ?
N10 C20 H20B 109.2(2) . . ?
P4 C20 H20B 109.17(14) . . ?
H20A C20 H20B 107.9 . . ?
N11 C21 P4 112.5(3) . . ?
N11 C21 H21A 109.1(2) . . ?
P4 C21 H21A 109.10(14) . . ?
N11 C21 H21B 109.1(2) . . ?
P4 C21 H21B 109.10(13) . . ?
H21A C21 H21B 107.8 . . ?
N12 C22 P4 112.7(3) . . ?
N12 C22 H22A 109.1(2) . . ?
P4 C22 H22A 109.06(14) . . ?
N12 C22 H22B 109.1(2) . . ?
P4 C22 H22B 109.06(14) . . ?
H22A C22 H22B 107.8 . . ?
C23 N10 C20 111.7(4) . . ?
C23 N10 C24 109.6(3) . . ?
C20 N10 C24 110.4(4) . . ?
C24 N11 C25 109.8(4) . . ?
C24 N11 C21 112.1(3) . . ?
C25 N11 C21 109.8(3) . . ?
C25 N12 C22 111.6(3) . . ?
C25 N12 C23 108.8(3) . . ?
C22 N12 C23 109.5(3) . . ?
N10 C23 N12 113.6(4) . . ?
N10 C23 H23A 108.8(2) . . ?
N12 C23 H23A 108.8(2) . . ?
N10 C23 H23B 108.8(2) . . ?
N12 C23 H23B 108.8(2) . . ?
H23A C23 H23B 107.7 . . ?
N11 C24 N10 113.8(4) . . ?
N11 C24 H24A 108.8(2) . . ?
N10 C24 H24A 108.8(2) . . ?
N11 C24 H24B 108.8(2) . . ?
N10 C24 H24B 108.8(2) . . ?
H24A C24 H24B 107.7 . . ?
N11 C25 N12 114.1(3) . . ?
N11 C25 H25A 108.7(2) . . ?
N12 C25 H25A 108.7(2) . . ?
N11 C25 H25B 108.7(2) . . ?
N12 C25 H25B 108.7(2) . . ?
H25A C25 H25B 107.6 . . ?
H2C O2 H2D 105.0(48) . . ?
H3C O3 H3D 99.7(45) . . ?
H4C O4 H4D 108.7(61) . . ?

loop_
_geom_bond_atom_site_label_1
_geom_bond_atom_site_label_2
_geom_bond_distance
_geom_bond_site_symmetry_2
_geom_bond_publ_flag
Ir1 C1 1.895(4) . ?
Ir1 P3 2.3187(10) . ?
Ir1 P2 2.3188(9) . ?
Ir1 P1 2.3229(10) . ?
Ir1 P4 2.3378(9) . ?
C1 O1 1.138(4) . ?
P1 C3 1.848(4) . ?
P1 C2 1.854(4) . ?
P1 C4 1.855(4) . ?
C2 N1 1.480(5) . ?
C2 H2A 0.99 . ?
C2 H2B 0.99 . ?
C3 N2 1.473(5) . ?
C3 H3A 0.99 . ?
C3 H3B 0.99 . ?
C4 N3 1.470(5) . ?
C4 H4A 0.99 . ?
C4 H4B 0.99 . ?
N1 C5 1.460(5) . ?
N1 C6 1.464(5) . ?
N2 C7 1.470(5) . ?
N2 C6 1.478(5) . ?
N3 C7 1.467(5) . ?
N3 C5 1.475(5) . ?
C5 H5A 0.99 . ?
C5 H5B 0.99 . ?
C6 H6A 0.99 . ?
C6 H6B 0.99 . ?
C7 H7A 0.99 . ?
C7 H7B 0.99 . ?
P2 C8 1.854(4) . ?
P2 C9 1.855(4) . ?
P2 C10 1.856(4) . ?
C8 N4 1.488(5) . ?
C8 H8A 0.99 . ?
C8 H8B 0.99 . ?
C9 N5 1.473(5) . ?
C9 H9A 0.99 . ?
C9 H9B 0.99 . ?
C10 N6 1.473(5) . ?
C10 H10A 0.99 . ?
C10 H10B 0.99 . ?
N4 C11 1.475(5) . ?
N4 C12 1.475(5) . ?
N5 C13 1.468(5) . ?
N5 C12 1.477(5) . ?
N6 C11 1.468(5) . ?
N6 C13 1.483(5) . ?
C11 H11A 0.99 . ?
C11 H11B 0.99 . ?
C12 H12A 0.99 . ?
C12 H12B 0.99 . ?
C13 H13A 0.99 . ?
C13 H13B 0.99 . ?
P3 C16 1.845(4) . ?
P3 C14 1.850(4) . ?
P3 C15 1.856(4) . ?
C14 N7 1.472(5) . ?
C14 H14A 0.99 . ?
C14 H14B 0.99 . ?
C15 N8 1.468(5) . ?
C15 H15A 0.99 . ?
C15 H15B 0.99 . ?
C16 N9 1.475(5) . ?
C16 H16A 0.99 . ?
C16 H16B 0.99 . ?
N7 C18 1.462(5) . ?
N7 C17 1.479(5) . ?
N8 C18 1.473(5) . ?
N8 C19 1.487(5) . ?
N9 C17 1.456(5) . ?
N9 C19 1.469(5) . ?
C17 H17A 0.99 . ?
C17 H17B 0.99 . ?
C18 H18A 0.99 . ?
C18 H18B 0.99 . ?
C19 H19A 0.99 . ?
C19 H19B 0.99 . ?
P4 C21 1.847(4) . ?
P4 C20 1.852(4) . ?
P4 C22 1.857(4) . ?
C20 N10 1.473(5) . ?
C20 H20A 0.99 . ?
C20 H20B 0.99 . ?
C21 N11 1.472(5) . ?
C21 H21A 0.99 . ?
C21 H21B 0.99 . ?
C22 N12 1.478(5) . ?
C22 H22A 0.99 . ?
C22 H22B 0.99 . ?
N10 C23 1.466(7) . ?
N10 C24 1.475(6) . ?
N11 C24 1.455(5) . ?
N11 C25 1.464(5) . ?
N12 C25 1.477(5) . ?
N12 C23 1.486(6) . ?
C23 H23A 0.99 . ?
C23 H23B 0.99 . ?
C24 H24A 0.99 . ?
C24 H24B 0.99 . ?
C25 H25A 0.99 . ?
C25 H25B 0.99 . ?
O2 H2C 0.88(5) . ?
O2 H2D 0.81(5) . ?
O3 H3C 0.84(5) . ?
O3 H3D 0.93(5) . ?
O4 H4C 0.77(6) . ?
O4 H4D 0.82(6) . ?

loop_
_geom_torsion_atom_site_label_1
_geom_torsion_atom_site_label_2
_geom_torsion_atom_site_label_3
_geom_torsion_atom_site_label_4
_geom_torsion
_geom_torsion_site_symmetry_1
_geom_torsion_site_symmetry_2
_geom_torsion_site_symmetry_3
_geom_torsion_site_symmetry_4
_geom_torsion_publ_flag
P3 Ir1 C1 O1 106.0(1000) . . . . ?
P2 Ir1 C1 O1 -134.8(1000) . . . . ?
P1 Ir1 C1 O1 -15.8(1000) . . . . ?
P4 Ir1 C1 O1 34.8(1000) . . . . ?
C1 Ir1 P1 C3 -4.6(2) . . . . ?
P3 Ir1 P1 C3 -88.78(15) . . . . ?
P2 Ir1 P1 C3 80.81(15) . . . . ?
P4 Ir1 P1 C3 176.35(15) . . . . ?
C1 Ir1 P1 C2 112.4(2) . . . . ?
P3 Ir1 P1 C2 28.2(2) . . . . ?
P2 Ir1 P1 C2 -162.3(2) . . . . ?
P4 Ir1 P1 C2 -66.7(2) . . . . ?
C1 Ir1 P1 C4 -118.2(2) . . . . ?
P3 Ir1 P1 C4 157.6(2) . . . . ?
P2 Ir1 P1 C4 -32.8(2) . . . . ?
P4 Ir1 P1 C4 62.7(2) . . . . ?
C3 P1 C2 N1 -50.2(3) . . . . ?
C4 P1 C2 N1 47.8(3) . . . . ?
Ir1 P1 C2 N1 -174.3(2) . . . . ?
C2 P1 C3 N2 50.1(3) . . . . ?
C4 P1 C3 N2 -49.0(3) . . . . ?
Ir1 P1 C3 N2 -176.5(2) . . . . ?
C3 P1 C4 N3 49.0(3) . . . . ?
C2 P1 C4 N3 -48.6(3) . . . . ?
Ir1 P1 C4 N3 170.7(2) . . . . ?
P1 C2 N1 C5 -59.4(4) . . . . ?
P1 C2 N1 C6 62.4(4) . . . . ?
P1 C3 N2 C7 59.8(4) . . . . ?
P1 C3 N2 C6 -60.6(4) . . . . ?
P1 C4 N3 C7 -60.9(4) . . . . ?
P1 C4 N3 C5 59.8(4) . . . . ?
C6 N1 C5 N3 -55.7(4) . . . . ?
C2 N1 C5 N3 67.3(4) . . . . ?
C7 N3 C5 N1 55.0(4) . . . . ?
C4 N3 C5 N1 -67.2(4) . . . . ?
C5 N1 C6 N2 55.0(4) . . . . ?
C2 N1 C6 N2 -68.6(4) . . . . ?
C7 N2 C6 N1 -54.3(4) . . . . ?
C3 N2 C6 N1 67.0(4) . . . . ?
C4 N3 C7 N2 68.0(4) . . . . ?
C5 N3 C7 N2 -54.3(4) . . . . ?
C3 N2 C7 N3 -66.8(4) . . . . ?
C6 N2 C7 N3 54.4(4) . . . . ?
C1 Ir1 P2 C8 113.0(2) . . . . ?
P3 Ir1 P2 C8 -162.5(2) . . . . ?
P1 Ir1 P2 C8 27.7(2) . . . . ?
P4 Ir1 P2 C8 -66.8(2) . . . . ?
C1 Ir1 P2 C9 -3.9(2) . . . . ?
P3 Ir1 P2 C9 80.59(15) . . . . ?
P1 Ir1 P2 C9 -89.28(15) . . . . ?
P4 Ir1 P2 C9 176.27(15) . . . . ?
C1 Ir1 P2 C10 -120.0(2) . . . . ?
P3 Ir1 P2 C10 -35.4(2) . . . . ?
P1 Ir1 P2 C10 154.7(2) . . . . ?
P4 Ir1 P2 C10 60.3(2) . . . . ?
C9 P2 C8 N4 -50.1(3) . . . . ?
C10 P2 C8 N4 48.7(3) . . . . ?
Ir1 P2 C8 N4 -175.1(2) . . . . ?
C8 P2 C9 N5 50.7(3) . . . . ?
C10 P2 C9 N5 -47.9(3) . . . . ?
Ir1 P2 C9 N5 -176.6(2) . . . . ?
C8 P2 C10 N6 -49.3(3) . . . . ?
C9 P2 C10 N6 48.0(3) . . . . ?
Ir1 P2 C10 N6 172.0(2) . . . . ?
P2 C8 N4 C11 -59.7(4) . . . . ?
P2 C8 N4 C12 61.6(4) . . . . ?
P2 C9 N5 C13 58.9(4) . . . . ?
P2 C9 N5 C12 -61.3(4) . . . . ?
P2 C10 N6 C11 61.0(4) . . . . ?
P2 C10 N6 C13 -59.9(4) . . . . ?
C10 N6 C11 N4 -67.6(4) . . . . ?
C13 N6 C11 N4 55.3(4) . . . . ?
C12 N4 C11 N6 -56.0(4) . . . . ?
C8 N4 C11 N6 66.7(4) . . . . ?
C11 N4 C12 N5 55.8(4) . . . . ?
C8 N4 C12 N5 -67.0(4) . . . . ?
C13 N5 C12 N4 -55.5(4) . . . . ?
C9 N5 C12 N4 66.4(4) . . . . ?
C9 N5 C13 N6 -66.2(4) . . . . ?
C12 N5 C13 N6 55.5(4) . . . . ?
C11 N6 C13 N5 -55.4(4) . . . . ?
C10 N6 C13 N5 67.4(4) . . . . ?
C1 Ir1 P3 C16 -119.1(2) . . . . ?
P2 Ir1 P3 C16 155.9(2) . . . . ?
P1 Ir1 P3 C16 -34.5(2) . . . . ?
P4 Ir1 P3 C16 59.8(2) . . . . ?
C1 Ir1 P3 C14 112.8(2) . . . . ?
P2 Ir1 P3 C14 27.8(2) . . . . ?
P1 Ir1 P3 C14 -162.6(2) . . . . ?
P4 Ir1 P3 C14 -68.3(2) . . . . ?
C1 Ir1 P3 C15 -2.5(2) . . . . ?
P2 Ir1 P3 C15 -87.44(15) . . . . ?
P1 Ir1 P3 C15 82.14(15) . . . . ?
P4 Ir1 P3 C15 176.41(15) . . . . ?
C16 P3 C14 N7 49.3(3) . . . . ?
C15 P3 C14 N7 -49.6(3) . . . . ?
Ir1 P3 C14 N7 -172.4(2) . . . . ?
C16 P3 C15 N8 -49.8(3) . . . . ?
C14 P3 C15 N8 49.5(3) . . . . ?
Ir1 P3 C15 N8 179.3(2) . . . . ?
C14 P3 C16 N9 -49.6(3) . . . . ?
C15 P3 C16 N9 48.8(3) . . . . ?
Ir1 P3 C16 N9 172.5(2) . . . . ?
P3 C14 N7 C18 60.8(4) . . . . ?
P3 C14 N7 C17 -59.4(4) . . . . ?
P3 C15 N8 C18 -59.5(4) . . . . ?
P3 C15 N8 C19 60.5(4) . . . . ?
P3 C16 N9 C17 61.1(4) . . . . ?
P3 C16 N9 C19 -61.1(4) . . . . ?
C19 N9 C17 N7 55.6(4) . . . . ?
C16 N9 C17 N7 -68.3(4) . . . . ?
C18 N7 C17 N9 -55.2(4) . . . . ?
C14 N7 C17 N9 67.3(4) . . . . ?
C14 N7 C18 N8 -66.5(4) . . . . ?
C17 N7 C18 N8 55.4(4) . . . . ?
C15 N8 C18 N7 65.5(4) . . . . ?
C19 N8 C18 N7 -55.7(4) . . . . ?
C17 N9 C19 N8 -55.0(4) . . . . ?
C16 N9 C19 N8 68.3(4) . . . . ?
C15 N8 C19 N9 -67.1(4) . . . . ?
C18 N8 C19 N9 54.7(4) . . . . ?
C1 Ir1 P4 C21 -127.2(53) . . . . ?
P3 Ir1 P4 C21 161.7(2) . . . . ?
P2 Ir1 P4 C21 42.4(2) . . . . ?
P1 Ir1 P4 C21 -76.6(2) . . . . ?
C1 Ir1 P4 C20 -8.5(53) . . . . ?
P3 Ir1 P4 C20 -79.6(2) . . . . ?
P2 Ir1 P4 C20 161.1(2) . . . . ?
P1 Ir1 P4 C20 42.1(2) . . . . ?
C1 Ir1 P4 C22 113.7(53) . . . . ?
P3 Ir1 P4 C22 42.6(2) . . . . ?
P2 Ir1 P4 C22 -76.7(2) . . . . ?
P1 Ir1 P4 C22 164.3(2) . . . . ?
C21 P4 C20 N10 -49.2(4) . . . . ?
C22 P4 C20 N10 49.4(4) . . . . ?
Ir1 P4 C20 N10 -177.0(3) . . . . ?
C20 P4 C21 N11 47.5(3) . . . . ?
C22 P4 C21 N11 -50.9(3) . . . . ?
Ir1 P4 C21 N11 177.5(2) . . . . ?
C21 P4 C22 N12 48.2(3) . . . . ?
C20 P4 C22 N12 -51.0(3) . . . . ?
Ir1 P4 C22 N12 176.4(2) . . . . ?
P4 C20 N10 C23 -60.8(4) . . . . ?
P4 C20 N10 C24 61.4(4) . . . . ?
P4 C21 N11 C24 -59.1(4) . . . . ?
P4 C21 N11 C25 63.3(4) . . . . ?
P4 C22 N12 C25 -58.3(4) . . . . ?
P4 C22 N12 C23 62.2(4) . . . . ?
C20 N10 C23 N12 68.3(4) . . . . ?
C24 N10 C23 N12 -54.3(5) . . . . ?
C25 N12 C23 N10 53.9(4) . . . . ?
C22 N12 C23 N10 -68.3(5) . . . . ?
C25 N11 C24 N10 -54.5(5) . . . . ?
C21 N11 C24 N10 67.8(5) . . . . ?
C23 N10 C24 N11 54.7(5) . . . . ?
C20 N10 C24 N11 -68.8(5) . . . . ?
C24 N11 C25 N12 54.6(4) . . . . ?
C21 N11 C25 N12 -69.1(4) . . . . ?
C22 N12 C25 N11 67.0(4) . . . . ?
C23 N12 C25 N11 -53.9(4) . . . . ?
